data_7120010
loop_
_publ_author_name
'Doddi, Adinarayana'
'Weinhart, Michael'
'Hinz, Alexander'
'Bockfeld, Dirk'
'Goicoechea, Jose M.'
'Scheer, Manfred'
'Tamm, Matthias'

_publ_section_title
;
 N-Heterocyclic Carbene-Stabilised Arsinidene (AsH)
;
_journal_name_full 'Chem. Commun.'
_journal_paper_doi 10.1039/C7CC02628E
_journal_year 2017
_chemical_formula_moiety '1(C27 H37 As N2)'
_chemical_formula_sum 'C27 H37 As N2'
_chemical_formula_weight 464.51
_chemical_properties_physical ', Air-sensitive,Moisture-sensitive,Oxygen-sensitive,Light-sensitive'
_space_group_crystal_system monoclinic
_space_group_IT_number 15
_space_group_name_Hall '-C 2yc'
_space_group_name_H-M_alt 'C 1 2/c 1'
_symmetry_space_group_name_Hall '-C 2yc'
_symmetry_space_group_name_H-M 'C 1 2/c 1'
_atom_sites_solution_hydrogens mixed
_atom_sites_solution_primary dual
_audit_creation_date 2017-01-02
_audit_creation_method
;
Olex2 1.2
(compiled 2016.11.30 svn.r3356 for OlexSys, GUI svn.r5269)
;
_audit_update_record
;
2017-02-24 deposited with the CCDC.
2017-04-25 downloaded from the CCDC.
;
_cell_angle_alpha 90
_cell_angle_beta 107.303(3)
_cell_angle_gamma 90
_cell_formula_units_Z 8
_cell_length_a 20.0571(5)
_cell_length_b 7.0854(2)
_cell_length_c 39.0742(10)
_cell_measurement_reflns_used 7381
_cell_measurement_temperature 150.01(10)
_cell_measurement_theta_max 76.1920
_cell_measurement_theta_min 4.5640
_cell_volume 5301.6(3)
_computing_cell_refinement 'CrysAlisPro 1.171.38.41h (Rigaku OD, 2015)'
_computing_data_collection 'CrysAlisPro 1.171.38.41h (Rigaku OD, 2015)'
_computing_data_reduction 'CrysAlisPro 1.171.38.41h (Rigaku OD, 2015)'
_computing_molecular_graphics 'Olex2 (Dolomanov et al., 2009)'
_computing_publication_material 'Olex2 (Dolomanov et al., 2009)'
_computing_structure_refinement 'ShelXL (Sheldrick, 2015)'
_computing_structure_solution 'ShelXT (Sheldrick, 2015)'
_diffrn_ambient_environment N~2~
_diffrn_ambient_temperature 150.01(10)
_diffrn_detector 'CCD plate'
_diffrn_detector_area_resol_mean 10.5035
_diffrn_detector_type Atlas
_diffrn_measured_fraction_theta_full 0.9981
_diffrn_measured_fraction_theta_max 0.9887
_diffrn_measurement_details
;
List of Runs (angles in degrees, time in seconds):

  # Type    Start    End  Width  t~exp~   \w     \q     \k     \f   Frames
#--------------------------------------------------------------------------
  1  \w     95.00 135.00   1.00   16.00    --  111.00 -61.00 120.00   40
  2  \w     63.00  91.00   1.00   16.00    --  111.00 -61.00 120.00   28
  3  \w     44.00  90.00   1.00   16.00    --  111.00 -45.00 120.00   46
  4  \w     31.00 109.00   1.00   16.00    --  111.00 -94.00  60.00   78
  5  \w     32.00  83.00   1.00    4.00    --   41.90-125.00  90.00   51
  6  \w     38.00  76.00   1.00   16.00    --  111.00 -30.00-120.00   38
  7  \w     57.00  83.00   1.00   16.00    --  111.00 -45.00-150.00   26
  8  \w     47.00  80.00   1.00   16.00    --  111.00 -15.00-120.00   33
  9  \w    124.00 156.00   1.00   16.00    --  111.00 -15.00-120.00   32
 10  \w    142.00 175.00   1.00   16.00    --  111.00  61.00   0.00   33
 11  \w    149.00 176.00   1.00   16.00    --  111.00 111.00  60.00   27
 12  \w    153.00 178.00   1.00   16.00    --  111.00 111.00  90.00   25
 13  \w    112.00 137.00   1.00   16.00    --  111.00 111.00  90.00   25
 14  \w    102.00 133.00   1.00   16.00    --  111.00 111.00  60.00   31
 15  \w    102.00 178.00   1.00   16.00    --  111.00 111.00  30.00   76
 16  \w     86.00 136.00   1.00   16.00    --  111.00  61.00   0.00   50
 17  \w     84.00 145.00   1.00   16.00    --  111.00  61.00 -30.00   61
 18  \w     57.00 123.00   1.00   16.00    --  111.00 178.00-180.00   66
 19  \w      6.00  31.00   1.00    4.00    --  -41.90  37.00  90.00   25
 20  \w    -48.00  25.00   1.00    4.00    --  -41.90  37.00 -30.00   73
 21  \w   -118.00 -16.00   1.00    4.00    --  -41.90 -19.00 150.00  102
;
_diffrn_measurement_device 'four-circle diffractometer'
_diffrn_measurement_device_type 'SuperNova, Dual, Cu at zero, Atlas'
_diffrn_measurement_method '\w scans'
_diffrn_orient_matrix_type 'CrysAlisPro convention (1999,Acta A55,543-557)'
_diffrn_orient_matrix_UB_11 -0.0575612000
_diffrn_orient_matrix_UB_12 -0.0437583000
_diffrn_orient_matrix_UB_13 0.0175931000
_diffrn_orient_matrix_UB_21 0.0265841000
_diffrn_orient_matrix_UB_22 0.1621365000
_diffrn_orient_matrix_UB_23 0.0268586000
_diffrn_orient_matrix_UB_31 -0.0495531000
_diffrn_orient_matrix_UB_32 0.1380172000
_diffrn_orient_matrix_UB_33 -0.0259690000
_diffrn_radiation_monochromator mirror
_diffrn_radiation_probe x-ray
_diffrn_radiation_type 'Cu K\a'
_diffrn_radiation_wavelength 1.54184
_diffrn_reflns_av_R_equivalents 0.0267
_diffrn_reflns_av_unetI/netI 0.0273
_diffrn_reflns_Laue_measured_fraction_full 0.999
_diffrn_reflns_Laue_measured_fraction_max 0.989
_diffrn_reflns_limit_h_max 24
_diffrn_reflns_limit_h_min -23
_diffrn_reflns_limit_k_max 8
_diffrn_reflns_limit_k_min -8
_diffrn_reflns_limit_l_max 45
_diffrn_reflns_limit_l_min -48
_diffrn_reflns_number 15093
_diffrn_reflns_point_group_measured_fraction_full 0.999
_diffrn_reflns_point_group_measured_fraction_max 0.989
_diffrn_reflns_theta_full 67.684
_diffrn_reflns_theta_max 76.340
_diffrn_reflns_theta_min 4.618
_diffrn_source 'micro-focus sealed X-ray tube'
_diffrn_source_type 'SuperNova (Cu) X-ray Source'
_exptl_absorpt_coefficient_mu 1.824
_exptl_absorpt_correction_T_max 1.00000
_exptl_absorpt_correction_T_min 0.74227
_exptl_absorpt_correction_type multi-scan
_exptl_absorpt_process_details
;
CrysAlisPro 1.171.38.41h (Rigaku Oxford Diffraction, 2015)
Empirical absorption correction using spherical harmonics,
 implemented in SCALE3 ABSPACK scaling algorithm.
;
_exptl_crystal_colour 'clear light yellow'
_exptl_crystal_colour_lustre clear
_exptl_crystal_colour_modifier light
_exptl_crystal_colour_primary yellow
_exptl_crystal_density_diffrn 1.164
_exptl_crystal_description block
_exptl_crystal_F_000 1968
_exptl_crystal_recrystallization_method 'crystallisation in a saturated n-hexane solution'
_exptl_crystal_size_max 0.3
_exptl_crystal_size_mid 0.16
_exptl_crystal_size_min 0.1
_refine_diff_density_max 0.715
_refine_diff_density_min -0.587
_refine_diff_density_rms 0.074
_refine_ls_extinction_method none
_refine_ls_goodness_of_fit_ref 1.042
_refine_ls_hydrogen_treatment mixed
_refine_ls_matrix_type full
_refine_ls_number_parameters 283
_refine_ls_number_reflns 5494
_refine_ls_number_restraints 0
_refine_ls_restrained_S_all 1.042
_refine_ls_R_factor_all 0.0541
_refine_ls_R_factor_gt 0.0502
_refine_ls_shift/su_max 0.001
_refine_ls_shift/su_mean 0.000
_refine_ls_structure_factor_coef Fsqd
_refine_ls_weighting_details 'w=1/[\s^2^(Fo^2^)+(0.0880P)^2^+6.7580P] where P=(Fo^2^+2Fc^2^)/3'
_refine_ls_weighting_scheme calc
_refine_ls_wR_factor_gt 0.1425
_refine_ls_wR_factor_ref 0.1472
_reflns_Friedel_coverage 0.000
_reflns_number_gt 4981
_reflns_number_total 5494
_reflns_threshold_expression 'I > 2\s(I)'
_cod_data_source_file c7cc02628e2.cif
_cod_data_source_block mw078_abs
_cod_original_formula_sum 'C27 H37 As1 N2'
_cod_database_code 7120010
_chemical_oxdiff_formula 'C27 H37 As1 N2'
_chemical_oxdiff_usercomment ' '
_shelx_space_group_comment
;
The symmetry employed for this shelxl refinement is uniquely defined
by the following loop, which should always be used as a source of
symmetry information in preference to the above space-group names.
They are only intended as comments.
;
_reflns_odcompleteness_completeness 99.81
_reflns_odcompleteness_iscentric 1
_reflns_odcompleteness_theta 74.33
_olex2_refinement_description
;
1. Fixed Uiso
 At 1.2 times of:
  All C(H) groups
 At 1.5 times of:
  All C(H,H,H) groups
2.a Ternary CH refined with riding coordinates:
 C10(H10), C13(H13), C22(H22), C25(H25)
2.b Aromatic/amide H refined with riding coordinates:
 C8(H8), C2(H2), C7(H7), C3(H3), C6(H6), C18(H18), C20(H20), C19(H19)
2.c Idealised Me refined as rotating group:
 C11(H11A,H11B,H11C), C12(H12A,H12B,H12C), C14(H14A,H14B,H14C), C24(H24A,H24B,
 H24C), C15(H15A,H15B,H15C), C27(H27A,H27B,H27C), C23(H23A,H23B,H23C), C26(H26A,
 H26B,H26C)
;
_shelx_shelxl_version_number 2014/7
_olex2_submission_special_instructions 'No special instructions were received'
_oxdiff_exptl_absorpt_empirical_details
;
Empirical correction (ABSPACK) includes:
- Absorption correction using spherical harmonics
- Frame scaling
;
_oxdiff_exptl_absorpt_empirical_full_max 1.573
_oxdiff_exptl_absorpt_empirical_full_min 0.696

loop_
_space_group_symop_operation_xyz
'x, y, z'
'-x, y, -z+1/2'
'x+1/2, y+1/2, z'
'-x+1/2, y+1/2, -z+1/2'
'-x, -y, -z'
'x, -y, z-1/2'
'-x+1/2, -y+1/2, -z'
'x+1/2, -y+1/2, z-1/2'

loop_
_atom_site_label
_atom_site_type_symbol
_atom_site_fract_x
_atom_site_fract_y
_atom_site_fract_z
_atom_site_U_iso_or_equiv
_atom_site_adp_type
_atom_site_occupancy
_atom_site_site_symmetry_order
_atom_site_calc_flag
_atom_site_refinement_flags_posn
As1 As 0.61921(2) 0.15820(4) 0.59423(2) 0.04616(14) Uani 1 1 d .
N2 N 0.63493(9) 0.5703(3) 0.60818(5) 0.0304(4) Uani 1 1 d .
N1 N 0.67335(10) 0.3981(3) 0.65560(4) 0.0302(4) Uani 1 1 d .
C9 C 0.74956(11) 0.1441(3) 0.68677(5) 0.0311(4) Uani 1 1 d .
C4 C 0.68605(10) 0.2413(3) 0.67971(5) 0.0273(4) Uani 1 1 d .
C16 C 0.60421(11) 0.6318(3) 0.57182(6) 0.0303(4) Uani 1 1 d .
C8 C 0.76223(12) 0.0022(3) 0.71267(6) 0.0365(5) Uani 1 1 d .
H8 H 0.8039 -0.0652 0.7180 0.044 Uiso 1 1 calc R
C5 C 0.63538(11) 0.1961(4) 0.69640(6) 0.0329(4) Uani 1 1 d .
C21 C 0.53392(12) 0.6886(3) 0.56143(6) 0.0348(5) Uani 1 1 d .
C1 C 0.64207(11) 0.3874(3) 0.61940(5) 0.0303(4) Uani 1 1 d .
C17 C 0.64555(12) 0.6379(4) 0.54895(6) 0.0381(5) Uani 1 1 d .
C2 C 0.68518(12) 0.5841(4) 0.66643(6) 0.0361(5) Uani 1 1 d .
H2 H 0.7057 0.6265 0.6897 0.043 Uiso 1 1 calc R
C7 C 0.71414(14) -0.0402(4) 0.73058(6) 0.0405(5) Uani 1 1 d .
H7 H 0.7242 -0.1329 0.7482 0.049 Uiso 1 1 calc R
C3 C 0.66152(13) 0.6919(3) 0.63703(6) 0.0365(5) Uani 1 1 d .
H3 H 0.6627 0.8230 0.6361 0.044 Uiso 1 1 calc R
C10 C 0.80257(13) 0.1921(4) 0.66748(7) 0.0436(6) Uani 1 1 d .
H10 H 0.7777 0.2511 0.6445 0.052 Uiso 1 1 calc R
C6 C 0.65115(13) 0.0551(4) 0.72227(6) 0.0394(5) Uani 1 1 d .
H6 H 0.6188 0.0242 0.7342 0.047 Uiso 1 1 calc R
C18 C 0.61508(14) 0.7035(4) 0.51423(7) 0.0452(6) Uani 1 1 d .
H18 H 0.6416 0.7095 0.4984 0.054 Uiso 1 1 calc R
C20 C 0.50623(13) 0.7514(4) 0.52616(7) 0.0433(6) Uani 1 1 d .
H20 H 0.4597 0.7886 0.5181 0.052 Uiso 1 1 calc R
C13 C 0.56498(12) 0.2959(5) 0.68645(7) 0.0456(6) Uani 1 1 d .
H13 H 0.5608 0.3695 0.6647 0.055 Uiso 1 1 calc R
C19 C 0.54620(15) 0.7595(4) 0.50303(6) 0.0467(6) Uani 1 1 d .
H19 H 0.5266 0.8030 0.4797 0.056 Uiso 1 1 calc R
C22 C 0.48964(14) 0.6804(4) 0.58668(7) 0.0461(6) Uani 1 1 d .
H22 H 0.5215 0.6748 0.6111 0.055 Uiso 1 1 calc R
C25 C 0.72152(13) 0.5737(5) 0.56041(7) 0.0546(8) Uani 1 1 d .
H25 H 0.7319 0.5194 0.5845 0.066 Uiso 1 1 calc R
C11 C 0.83941(19) 0.0153(6) 0.65959(10) 0.0708(10) Uani 1 1 d .
H11A H 0.8651 -0.0432 0.6817 0.106 Uiso 1 1 calc GR
H11B H 0.8709 0.0500 0.6464 0.106 Uiso 1 1 calc GR
H11C H 0.8053 -0.0717 0.6457 0.106 Uiso 1 1 calc GR
C12 C 0.85619(19) 0.3332(6) 0.68911(11) 0.0706(11) Uani 1 1 d .
H12A H 0.8328 0.4462 0.6927 0.106 Uiso 1 1 calc GR
H12B H 0.8889 0.3631 0.6763 0.106 Uiso 1 1 calc GR
H12C H 0.8806 0.2790 0.7119 0.106 Uiso 1 1 calc GR
C14 C 0.50509(16) 0.1554(6) 0.67794(13) 0.0764(11) Uani 1 1 d .
H14A H 0.5133 0.0585 0.6625 0.115 Uiso 1 1 calc GR
H14B H 0.4622 0.2194 0.6661 0.115 Uiso 1 1 calc GR
H14C H 0.5019 0.0997 0.6998 0.115 Uiso 1 1 calc GR
C24 C 0.44454(18) 0.8550(5) 0.58420(12) 0.0677(9) Uani 1 1 d .
H24A H 0.4735 0.9655 0.5881 0.102 Uiso 1 1 calc GR
H24B H 0.4206 0.8487 0.6021 0.102 Uiso 1 1 calc GR
H24C H 0.4110 0.8611 0.5609 0.102 Uiso 1 1 calc GR
C15 C 0.56026(16) 0.4337(6) 0.71572(10) 0.0704(10) Uani 1 1 d .
H15A H 0.5624 0.3650 0.7372 0.106 Uiso 1 1 calc GR
H15B H 0.5170 0.5016 0.7079 0.106 Uiso 1 1 calc GR
H15C H 0.5985 0.5211 0.7205 0.106 Uiso 1 1 calc GR
C27 C 0.76968(17) 0.7420(7) 0.56247(11) 0.0797(12) Uani 1 1 d .
H27A H 0.7640 0.7897 0.5388 0.120 Uiso 1 1 calc GR
H27B H 0.8173 0.7035 0.5731 0.120 Uiso 1 1 calc GR
H27C H 0.7581 0.8392 0.5769 0.120 Uiso 1 1 calc GR
C23 C 0.4462(3) 0.5017(6) 0.58052(14) 0.0900(15) Uani 1 1 d .
H23A H 0.4122 0.5067 0.5573 0.135 Uiso 1 1 calc GR
H23B H 0.4229 0.4908 0.5986 0.135 Uiso 1 1 calc GR
H23C H 0.4761 0.3945 0.5817 0.135 Uiso 1 1 calc GR
C26 C 0.73447(19) 0.4206(7) 0.53540(12) 0.0791(11) Uani 1 1 d .
H26A H 0.7047 0.3143 0.5353 0.119 Uiso 1 1 calc GR
H26B H 0.7824 0.3813 0.5437 0.119 Uiso 1 1 calc GR
H26C H 0.7244 0.4702 0.5115 0.119 Uiso 1 1 calc GR
H1 H 0.590(2) 0.263(7) 0.5605(12) 0.084(13) Uiso 1 1 d .

loop_
_atom_site_aniso_label
_atom_site_aniso_U_11
_atom_site_aniso_U_22
_atom_site_aniso_U_33
_atom_site_aniso_U_23
_atom_site_aniso_U_13
_atom_site_aniso_U_12
As1 0.0683(2) 0.03065(19) 0.03001(18) -0.00129(9) 0.00011(13) -0.00403(12)
N2 0.0354(8) 0.0279(9) 0.0247(8) 0.0019(7) 0.0037(7) -0.0023(7)
N1 0.0401(9) 0.0263(9) 0.0206(8) 0.0009(7) 0.0033(6) -0.0039(7)
C9 0.0347(10) 0.0353(12) 0.0214(9) -0.0043(8) 0.0052(8) -0.0013(8)
C4 0.0329(9) 0.0266(10) 0.0194(8) 0.0006(7) 0.0036(7) -0.0020(8)
C16 0.0349(10) 0.0270(10) 0.0254(10) 0.0034(8) 0.0035(8) -0.0004(8)
C8 0.0429(11) 0.0333(12) 0.0270(10) -0.0034(9) 0.0006(8) 0.0077(9)
C5 0.0324(10) 0.0375(12) 0.0271(10) 0.0011(9) 0.0062(8) -0.0031(9)
C21 0.0374(11) 0.0323(11) 0.0323(11) -0.0011(9) 0.0067(9) 0.0038(9)
C1 0.0368(10) 0.0288(10) 0.0223(9) 0.0012(8) 0.0039(8) -0.0012(8)
C17 0.0360(11) 0.0454(14) 0.0309(11) 0.0071(9) 0.0070(9) -0.0029(9)
C2 0.0467(12) 0.0321(12) 0.0247(10) -0.0027(8) 0.0031(8) -0.0047(9)
C7 0.0587(14) 0.0321(12) 0.0250(10) 0.0053(8) 0.0039(9) -0.0040(10)
C3 0.0467(12) 0.0253(11) 0.0322(11) 0.0001(9) 0.0035(9) -0.0043(9)
C10 0.0374(11) 0.0636(17) 0.0316(11) -0.0037(11) 0.0132(9) -0.0001(11)
C6 0.0437(12) 0.0444(14) 0.0298(10) 0.0053(10) 0.0107(9) -0.0089(10)
C18 0.0501(13) 0.0545(16) 0.0310(11) 0.0102(11) 0.0122(10) -0.0034(12)
C20 0.0420(12) 0.0453(15) 0.0356(12) 0.0030(10) 0.0005(9) 0.0119(10)
C13 0.0318(11) 0.0627(17) 0.0408(13) 0.0018(12) 0.0086(9) 0.0016(11)
C19 0.0578(14) 0.0458(16) 0.0289(11) 0.0111(10) 0.0010(10) 0.0053(12)
C22 0.0417(12) 0.0587(17) 0.0379(12) -0.0082(11) 0.0120(10) 0.0060(11)
C25 0.0357(12) 0.087(2) 0.0417(13) 0.0130(14) 0.0119(10) 0.0007(13)
C11 0.0613(18) 0.089(3) 0.072(2) -0.0192(19) 0.0355(16) 0.0076(18)
C12 0.0652(19) 0.087(3) 0.072(2) -0.0228(18) 0.0394(17) -0.0339(18)
C14 0.0354(14) 0.091(3) 0.094(3) -0.008(2) 0.0058(15) -0.0102(15)
C24 0.0508(16) 0.071(2) 0.087(3) -0.0123(18) 0.0286(16) 0.0119(15)
C15 0.0439(15) 0.093(3) 0.071(2) -0.019(2) 0.0120(14) 0.0175(16)
C27 0.0475(16) 0.121(4) 0.073(2) -0.006(2) 0.0214(15) -0.026(2)
C23 0.122(3) 0.076(3) 0.108(3) -0.027(2) 0.089(3) -0.031(2)
C26 0.0538(18) 0.096(3) 0.088(3) 0.002(2) 0.0215(17) 0.0218(19)

loop_
_atom_type_symbol
_atom_type_description
_atom_type_scat_dispersion_real
_atom_type_scat_dispersion_imag
_atom_type_scat_source
C C 0.0181 0.0091 'International Tables Vol C Tables 4.2.6.8 and 6.1.1.4'
H H 0.0000 0.0000 'International Tables Vol C Tables 4.2.6.8 and 6.1.1.4'
As As -0.9300 1.0051 'International Tables Vol C Tables 4.2.6.8 and 6.1.1.4'
N N 0.0311 0.0180 'International Tables Vol C Tables 4.2.6.8 and 6.1.1.4'

loop_
_exptl_crystal_face_index_h
_exptl_crystal_face_index_k
_exptl_crystal_face_index_l
_exptl_crystal_face_perp_dist
-2 -4 -13 0.0558
-5 3 -10 0.1059
3 -4 0 0.0535
2 4 13 0.0444
-13 -1 13 0.1373
13 1 -13 0.1392
0 3 -17 0.0586
3 -3 15 0.0612
-1 -4 -15 0.0460
0 1 -24 0.0594
3 -4 12 0.0518

loop_
_geom_angle_atom_site_label_1
_geom_angle_atom_site_label_2
_geom_angle_atom_site_label_3
_geom_angle
C1 As1 H1 90.2(19)
C1 N2 C16 125.42(18)
C1 N2 C3 110.48(18)
C3 N2 C16 124.10(19)
C1 N1 C4 125.11(19)
C1 N1 C2 110.70(18)
C2 N1 C4 123.92(17)
C4 C9 C10 121.6(2)
C8 C9 C4 117.1(2)
C8 C9 C10 121.3(2)
C9 C4 N1 119.02(18)
C5 C4 N1 118.27(19)
C5 C4 C9 122.7(2)
C21 C16 N2 118.1(2)
C17 C16 N2 118.9(2)
C17 C16 C21 123.0(2)
C9 C8 H8 119.3
C7 C8 C9 121.3(2)
C7 C8 H8 119.3
C4 C5 C13 121.5(2)
C6 C5 C4 117.7(2)
C6 C5 C13 120.9(2)
C16 C21 C22 122.3(2)
C20 C21 C16 116.5(2)
C20 C21 C22 121.2(2)
N2 C1 As1 131.80(15)
N2 C1 N1 104.58(18)
N1 C1 As1 123.60(17)
C16 C17 C18 117.7(2)
C16 C17 C25 122.5(2)
C18 C17 C25 119.8(2)
N1 C2 H2 126.4
C3 C2 N1 107.18(19)
C3 C2 H2 126.4
C8 C7 H7 120.0
C8 C7 C6 120.1(2)
C6 C7 H7 120.0
N2 C3 H3 126.5
C2 C3 N2 107.0(2)
C2 C3 H3 126.5
C9 C10 H10 108.0
C9 C10 C11 111.7(3)
C9 C10 C12 110.8(2)
C11 C10 H10 108.0
C12 C10 H10 108.0
C12 C10 C11 110.1(3)
C5 C6 H6 119.5
C7 C6 C5 121.1(2)
C7 C6 H6 119.5
C17 C18 H18 119.5
C19 C18 C17 120.9(2)
C19 C18 H18 119.5
C21 C20 H20 119.2
C19 C20 C21 121.5(2)
C19 C20 H20 119.2
C5 C13 H13 107.5
C5 C13 C15 111.4(2)
C14 C13 C5 111.4(3)
C14 C13 H13 107.5
C14 C13 C15 111.2(3)
C15 C13 H13 107.5
C18 C19 H19 119.9
C20 C19 C18 120.3(2)
C20 C19 H19 119.9
C21 C22 H22 107.4
C21 C22 C24 112.4(3)
C21 C22 C23 110.5(2)
C24 C22 H22 107.4
C23 C22 H22 107.4
C23 C22 C24 111.6(3)
C17 C25 H25 107.9
C17 C25 C26 111.6(3)
C27 C25 C17 110.2(3)
C27 C25 H25 107.9
C27 C25 C26 111.3(3)
C26 C25 H25 107.9
C10 C11 H11A 109.5
C10 C11 H11B 109.5
C10 C11 H11C 109.5
H11A C11 H11B 109.5
H11A C11 H11C 109.5
H11B C11 H11C 109.5
C10 C12 H12A 109.5
C10 C12 H12B 109.5
C10 C12 H12C 109.5
H12A C12 H12B 109.5
H12A C12 H12C 109.5
H12B C12 H12C 109.5
C13 C14 H14A 109.5
C13 C14 H14B 109.5
C13 C14 H14C 109.5
H14A C14 H14B 109.5
H14A C14 H14C 109.5
H14B C14 H14C 109.5
C22 C24 H24A 109.5
C22 C24 H24B 109.5
C22 C24 H24C 109.5
H24A C24 H24B 109.5
H24A C24 H24C 109.5
H24B C24 H24C 109.5
C13 C15 H15A 109.5
C13 C15 H15B 109.5
C13 C15 H15C 109.5
H15A C15 H15B 109.5
H15A C15 H15C 109.5
H15B C15 H15C 109.5
C25 C27 H27A 109.5
C25 C27 H27B 109.5
C25 C27 H27C 109.5
H27A C27 H27B 109.5
H27A C27 H27C 109.5
H27B C27 H27C 109.5
C22 C23 H23A 109.5
C22 C23 H23B 109.5
C22 C23 H23C 109.5
H23A C23 H23B 109.5
H23A C23 H23C 109.5
H23B C23 H23C 109.5
C25 C26 H26A 109.5
C25 C26 H26B 109.5
C25 C26 H26C 109.5
H26A C26 H26B 109.5
H26A C26 H26C 109.5
H26B C26 H26C 109.5

loop_
_geom_bond_atom_site_label_1
_geom_bond_atom_site_label_2
_geom_bond_distance
As1 C1 1.883(2)
As1 H1 1.47(5)
N2 C16 1.438(3)
N2 C1 1.362(3)
N2 C3 1.393(3)
N1 C4 1.430(3)
N1 C1 1.368(3)
N1 C2 1.383(3)
C9 C4 1.402(3)
C9 C8 1.395(3)
C9 C10 1.514(3)
C4 C5 1.398(3)
C16 C21 1.405(3)
C16 C17 1.389(3)
C8 H8 0.9300
C8 C7 1.383(4)
C5 C6 1.389(3)
C5 C13 1.522(3)
C21 C20 1.397(3)
C21 C22 1.512(3)
C17 C18 1.392(3)
C17 C25 1.524(3)
C2 H2 0.9300
C2 C3 1.343(3)
C7 H7 0.9300
C7 C6 1.383(4)
C3 H3 0.9300
C10 H10 0.9800
C10 C11 1.531(4)
C10 C12 1.526(4)
C6 H6 0.9300
C18 H18 0.9300
C18 C19 1.378(4)
C20 H20 0.9300
C20 C19 1.376(4)
C13 H13 0.9800
C13 C14 1.519(4)
C13 C15 1.528(4)
C19 H19 0.9300
C22 H22 0.9800
C22 C24 1.519(4)
C22 C23 1.514(5)
C25 H25 0.9800
C25 C27 1.522(5)
C25 C26 1.533(6)
C11 H11A 0.9600
C11 H11B 0.9600
C11 H11C 0.9600
C12 H12A 0.9600
C12 H12B 0.9600
C12 H12C 0.9600
C14 H14A 0.9600
C14 H14B 0.9600
C14 H14C 0.9600
C24 H24A 0.9600
C24 H24B 0.9600
C24 H24C 0.9600
C15 H15A 0.9600
C15 H15B 0.9600
C15 H15C 0.9600
C27 H27A 0.9600
C27 H27B 0.9600
C27 H27C 0.9600
C23 H23A 0.9600
C23 H23B 0.9600
C23 H23C 0.9600
C26 H26A 0.9600
C26 H26B 0.9600
C26 H26C 0.9600

loop_
_exptl_oxdiff_crystal_face_indexfrac_h
_exptl_oxdiff_crystal_face_indexfrac_k
_exptl_oxdiff_crystal_face_indexfrac_l
_exptl_oxdiff_crystal_face_x
_exptl_oxdiff_crystal_face_y
_exptl_oxdiff_crystal_face_z
-1.9871 -3.9992 -12.9886 0.0609 -1.0501 -0.1162
-4.9997 2.9968 -10.0076 -0.0194 0.0842 0.9212
3.0059 -3.9973 0.0111 0.0021 -0.5679 -0.7009
1.9871 3.9992 12.9886 -0.0609 1.0501 0.1162
-12.9947 -1.0017 12.9927 1.0204 -0.1589 0.1683
12.9947 1.0017 -12.9927 -1.0204 0.1589 -0.1683
-0.0004 2.9975 -17.0035 -0.4303 0.0293 0.8553
2.9993 -2.9969 15.0055 0.2225 -0.0032 -0.9519
-0.9870 -3.9991 -14.9877 -0.0319 -1.0772 -0.1138
0.0056 0.9981 -23.9971 -0.4662 -0.4826 0.7607
3.0022 -3.9966 12.0085 0.2133 -0.2457 -1.0122
